data_4116399
loop_
_publ_author_name
'Munakata, Megumu'
'Wu, Liang Ping'
'Ning, Gui Ling'
'Kuroda-Sowa, Takayoshi'
'Maekawa, Masahiko'
'Suenaga, Yusaku'
'Maeno, Naoto'

_publ_section_title
;
 Construction of Metal Sandwich Systems Derived from Assembly of Silver(I)
 Complexes with Polycyclic Aromatic Compounds
;
_journal_coden_ASTM JACSAT
_journal_issue 21
_journal_name_full 'Journal of the American Chemical Society'
_journal_page_first 4968
_journal_page_last 4976
_journal_paper_doi 10.1021/ja983950h
_journal_volume 121
_journal_year 1999
_chemical_formula_moiety 'C22 H12 '
_chemical_formula_sum 'C22 H12'
_chemical_formula_weight 276.34
_space_group_IT_number 14
_symmetry_cell_setting monoclinic
_symmetry_Int_Tables_number 14
_symmetry_space_group_name_Hall '-P 2ybc'
_symmetry_space_group_name_H-M 'P 1 21/c 1'
_audit_creation_date 'Thu Nov 19 09:10:13 1998'
_audit_creation_method 'from TEXRAY.INF file'
_cell_angle_alpha 90
_cell_angle_beta 98.35(3)
_cell_angle_gamma 90
_cell_formula_units_Z 4
_cell_length_a 9.837(5)
_cell_length_b 11.874(6)
_cell_length_c 11.658(2)
_cell_measurement_reflns_used 25
_cell_measurement_temperature 296.2
_cell_measurement_theta_max 14.4
_cell_measurement_theta_min 12.1
_cell_volume 1347.3(10)
_computing_cell_refinement 'Rigaku/AFC Diffractometer Control'
_computing_data_collection 'Rigaku/AFC Diffractometer Control'
_computing_data_reduction teXsan
_computing_publication_material teXsan
_computing_structure_refinement teXsan
_computing_structure_solution SAPI91
_diffrn_ambient_temperature 296.2
_diffrn_measurement_device_type 'Rigaku AFC7R'
_diffrn_measurement_method \w-2\q
_diffrn_orient_matrix_UB_11 0.02650
_diffrn_orient_matrix_UB_12 -0.03375
_diffrn_orient_matrix_UB_13 0.07865
_diffrn_orient_matrix_UB_21 -0.01238
_diffrn_orient_matrix_UB_22 -0.07716
_diffrn_orient_matrix_UB_23 -0.03430
_diffrn_orient_matrix_UB_31 0.09848
_diffrn_orient_matrix_UB_32 -0.00061
_diffrn_orient_matrix_UB_33 -0.01237
_diffrn_radiation_detector 'scintillation counter'
_diffrn_radiation_monochromator graphite
_diffrn_radiation_source 'Rigaku rotating anode'
_diffrn_radiation_type 'Mo K\a'
_diffrn_radiation_wavelength 0.7107
_diffrn_reflns_av_R_equivalents 0.019
_diffrn_reflns_av_sigmaI/netI 0.156
_diffrn_reflns_limit_h_max 12
_diffrn_reflns_limit_h_min 0
_diffrn_reflns_limit_k_max 15
_diffrn_reflns_limit_k_min 0
_diffrn_reflns_limit_l_max 14
_diffrn_reflns_limit_l_min -15
_diffrn_reflns_number 3263
_diffrn_reflns_reduction_process 'Lp corrections applied'
_diffrn_reflns_theta_max 27.50
_diffrn_reflns_theta_min 2.09
_diffrn_standards_decay_% 0.24
_diffrn_standards_interval_count 150
_diffrn_standards_number 3
_exptl_absorpt_coefficient_mu 0.077
_exptl_absorpt_correction_type none
_exptl_crystal_colour yellow
_exptl_crystal_density_diffrn 1.362
_exptl_crystal_description prismatic
_exptl_crystal_F_000 576.00
_exptl_crystal_size_max 0.350
_exptl_crystal_size_mid 0.250
_exptl_crystal_size_min 0.200
_refine_diff_density_max 0.16
_refine_diff_density_min -0.18
_refine_ls_extinction_method none
_refine_ls_goodness_of_fit_ref 2.310
_refine_ls_hydrogen_treatment noref
_refine_ls_matrix_type full
_refine_ls_number_constraints 0
_refine_ls_number_parameters 0
_refine_ls_number_reflns 1109
_refine_ls_number_restraints 0
_refine_ls_R_factor_all 0.0576
_refine_ls_R_factor_gt 0.0576
_refine_ls_shift/su_max 0.0000
_refine_ls_shift/su_mean 0.0000
_refine_ls_structure_factor_coef F
_refine_ls_weighting_details 'w = 1/[\s^2^(Fo) + 0.00001|Fo|^2^]'
_refine_ls_weighting_scheme calc
_refine_ls_wR_factor_gt 0.0472
_refine_ls_wR_factor_ref 0.0471
_reflns_number_gt 1109
_reflns_number_total 3089
_reflns_threshold_expression >2.0sigma(I)
_cod_data_source_file ja983950h_2.cif
_cod_data_source_block Benzo[ghi]perylene(L2)
_cod_depositor_comments
;
 Updated bibliographic information.

 Antanas Vaitkus,
 2019-10-09
;
_cod_original_cell_volume 1347.3(8)
_cod_original_sg_symbol_H-M 'P 21/c '
_cod_original_formula_sum 'C22 H12 '
_cod_database_code 4116399

loop_
_symmetry_equiv_pos_as_xyz
x,y,z
-x,1/2+y,1/2-z
-x,-y,-z
x,1/2-y,1/2+z

loop_
_atom_site_label
_atom_site_type_symbol
_atom_site_fract_x
_atom_site_fract_y
_atom_site_fract_z
_atom_site_U_iso_or_equiv
_atom_site_adp_type
_atom_site_occupancy
_atom_site_calc_flag
C(1) C 0.7205(5) 0.1528(4) 0.5131(4) 0.061(2) Uani 1.00 d
C(2) C 0.8608(5) 0.1552(5) 0.5560(5) 0.078(2) Uani 1.00 d
C(3) C 0.9168(5) 0.2399(5) 0.6279(5) 0.074(2) Uani 1.00 d
C(4) C 0.8362(5) 0.3268(4) 0.6606(4) 0.058(2) Uani 1.00 d
C(5) C 0.8911(5) 0.4178(5) 0.7331(4) 0.069(2) Uani 1.00 d
C(6) C 0.8133(6) 0.5017(5) 0.7623(4) 0.069(2) Uani 1.00 d
C(7) C 0.6669(5) 0.5028(4) 0.7222(4) 0.055(2) Uani 1.00 d
C(8) C 0.5849(6) 0.5899(4) 0.7527(4) 0.066(2) Uani 1.00 d
C(9) C 0.4438(6) 0.5904(4) 0.7123(4) 0.068(2) Uani 1.00 d
C(10) C 0.3821(5) 0.5026(4) 0.6429(4) 0.051(1) Uani 1.00 d
C(11) C 0.2360(5) 0.5025(5) 0.6041(4) 0.064(2) Uani 1.00 d
C(12) C 0.1784(5) 0.4178(4) 0.5364(4) 0.063(2) Uani 1.00 d
C(13) C 0.2596(4) 0.3274(4) 0.5016(4) 0.053(2) Uani 1.00 d
C(14) C 0.2020(5) 0.2403(5) 0.4311(4) 0.065(2) Uani 1.00 d
C(15) C 0.2823(5) 0.1550(5) 0.3966(4) 0.071(2) Uani 1.00 d
C(16) C 0.4234(5) 0.1534(4) 0.4315(4) 0.061(2) Uani 1.00 d
C(17) C 0.4852(4) 0.2371(4) 0.5028(4) 0.046(1) Uani 1.00 d
C(18) C 0.4052(4) 0.3252(4) 0.5386(3) 0.046(1) Uani 1.00 d
C(19) C 0.4638(4) 0.4144(4) 0.6111(3) 0.047(1) Uani 1.00 d
C(20) C 0.6091(4) 0.4137(4) 0.6514(3) 0.045(1) Uani 1.00 d
C(21) C 0.6913(4) 0.3254(4) 0.6179(4) 0.048(1) Uani 1.00 d
C(22) C 0.6352(4) 0.2375(4) 0.5440(3) 0.048(1) Uani 1.00 d
H(1) H 0.6758 0.0902 0.4445 0.0806 Uiso 1.00 calc
H(2) H 0.9422 0.0999 0.5302 0.0806 Uiso 1.00 calc
H(3) H 1.0242 0.2463 0.6550 0.0806 Uiso 1.00 calc
H(4) H 1.0087 0.4188 0.7565 0.0806 Uiso 1.00 calc
H(5) H 0.8443 0.5621 0.8319 0.0806 Uiso 1.00 calc
H(6) H 0.6115 0.6619 0.8043 0.0806 Uiso 1.00 calc
H(7) H 0.3722 0.6495 0.7453 0.0806 Uiso 1.00 calc
H(8) H 0.1598 0.5623 0.6211 0.0806 Uiso 1.00 calc
H(9) H 0.0689 0.4127 0.5000 0.0806 Uiso 1.00 calc
H(10) H 0.1005 0.2291 0.4121 0.0806 Uiso 1.00 calc
H(11) H 0.2376 0.0896 0.3325 0.0806 Uiso 1.00 calc
H(12) H 0.4934 0.0899 0.4123 0.0806 Uiso 1.00 calc

loop_
_atom_site_aniso_label
_atom_site_aniso_U_11
_atom_site_aniso_U_22
_atom_site_aniso_U_33
_atom_site_aniso_U_12
_atom_site_aniso_U_13
_atom_site_aniso_U_23
C(1) 0.064(3) 0.058(3) 0.064(3) 0.018(3) 0.017(3) 0.002(3)
C(2) 0.053(4) 0.088(4) 0.094(4) 0.023(3) 0.015(3) 0.003(4)
C(3) 0.051(3) 0.083(4) 0.087(4) 0.007(3) 0.004(3) 0.018(3)
C(4) 0.054(3) 0.062(3) 0.056(3) -0.006(3) 0.002(2) 0.019(3)
C(5) 0.059(3) 0.081(4) 0.063(3) -0.017(3) -0.005(3) 0.016(3)
C(6) 0.076(4) 0.075(4) 0.052(3) -0.013(3) -0.008(3) 0.008(3)
C(7) 0.078(4) 0.050(3) 0.039(3) -0.004(3) 0.014(3) 0.003(2)
C(8) 0.101(4) 0.047(3) 0.050(3) -0.010(3) 0.015(3) -0.008(2)
C(9) 0.103(5) 0.053(3) 0.054(3) 0.012(3) 0.031(3) 0.000(3)
C(10) 0.069(3) 0.046(3) 0.041(3) -0.008(3) 0.013(2) 0.003(2)
C(11) 0.062(3) 0.070(4) 0.064(3) 0.021(3) 0.024(3) 0.018(3)
C(12) 0.057(3) 0.072(4) 0.062(3) 0.008(3) 0.011(3) 0.013(3)
C(13) 0.049(3) 0.057(3) 0.053(3) -0.004(3) 0.007(2) 0.012(3)
C(14) 0.043(3) 0.080(4) 0.069(3) -0.011(3) 0.000(2) 0.008(3)
C(15) 0.062(3) 0.079(4) 0.068(3) -0.015(3) -0.002(3) -0.011(3)
C(16) 0.073(4) 0.047(3) 0.060(3) -0.007(3) 0.005(3) -0.004(2)
C(17) 0.052(3) 0.044(3) 0.042(2) 0.002(2) 0.009(2) 0.000(2)
C(18) 0.048(3) 0.051(3) 0.039(2) -0.011(2) 0.008(2) 0.004(2)
C(19) 0.056(3) 0.041(3) 0.044(3) 0.008(2) 0.014(2) 0.010(2)
C(20) 0.059(3) 0.044(3) 0.033(2) -0.008(2) 0.007(2) 0.005(2)
C(21) 0.054(3) 0.049(3) 0.042(3) 0.004(3) 0.009(2) 0.010(2)
C(22) 0.059(3) 0.043(3) 0.041(3) 0.000(2) 0.012(2) 0.006(2)

loop_
_atom_type_symbol
_atom_type_description
_atom_type_scat_dispersion_real
_atom_type_scat_dispersion_imag
_atom_type_scat_source
C C 0.003 0.002
;International Tables for Crystallography
(1992, Vol. C, Tables 4.2.6.8 and 6.1.1.1)
;
H H 0.000 0.000
;International Tables for Crystallography
(1992, Vol. C, Table 6.1.1.2)
;

loop_
_geom_angle_atom_site_label_1
_geom_angle_atom_site_label_2
_geom_angle_atom_site_label_3
_geom_angle
_geom_angle_site_symmetry_1
_geom_angle_site_symmetry_2
_geom_angle_site_symmetry_3
_geom_angle_publ_flag
C(2) C(1) C(22) 119.6(4) 1_555 1_555 1_555 yes
C(2) C(1) H(1) 121.8(5) 1_555 1_555 1_555 no
C(22) C(1) H(1) 118.1(4) 1_555 1_555 1_555 no
C(1) C(2) C(3) 121.4(5) 1_555 1_555 1_555 yes
C(1) C(2) H(2) 127.2(5) 1_555 1_555 1_555 no
C(3) C(2) H(2) 111.0(4) 1_555 1_555 1_555 no
C(2) C(3) C(4) 121.2(4) 1_555 1_555 1_555 yes
C(2) C(3) H(3) 121.9(5) 1_555 1_555 1_555 no
C(4) C(3) H(3) 116.7(5) 1_555 1_555 1_555 no
C(3) C(4) C(5) 122.9(4) 1_555 1_555 1_555 yes
C(3) C(4) C(21) 118.2(4) 1_555 1_555 1_555 yes
C(5) C(4) C(21) 118.9(4) 1_555 1_555 1_555 yes
C(4) C(5) C(6) 122.4(5) 1_555 1_555 1_555 yes
C(4) C(5) H(4) 115.5(5) 1_555 1_555 1_555 no
C(6) C(5) H(4) 121.8(5) 1_555 1_555 1_555 no
C(5) C(6) C(7) 120.4(5) 1_555 1_555 1_555 yes
C(5) C(6) H(5) 124.9(5) 1_555 1_555 1_555 no
C(7) C(6) H(5) 113.1(5) 1_555 1_555 1_555 no
C(6) C(7) C(8) 120.7(4) 1_555 1_555 1_555 yes
C(6) C(7) C(20) 118.7(4) 1_555 1_555 1_555 yes
C(8) C(7) C(20) 120.6(4) 1_555 1_555 1_555 yes
C(7) C(8) C(9) 120.1(4) 1_555 1_555 1_555 yes
C(7) C(8) H(6) 130.0(5) 1_555 1_555 1_555 no
C(9) C(8) H(6) 109.9(5) 1_555 1_555 1_555 no
C(8) C(9) C(10) 121.0(5) 1_555 1_555 1_555 yes
C(8) C(9) H(7) 122.6(4) 1_555 1_555 1_555 no
C(10) C(9) H(7) 115.5(5) 1_555 1_555 1_555 no
C(9) C(10) C(11) 120.6(5) 1_555 1_555 1_555 yes
C(9) C(10) C(19) 119.4(4) 1_555 1_555 1_555 yes
C(11) C(10) C(19) 120.0(4) 1_555 1_555 1_555 yes
C(10) C(11) C(12) 119.9(5) 1_555 1_555 1_555 yes
C(10) C(11) H(8) 129.3(5) 1_555 1_555 1_555 no
C(12) C(11) H(8) 110.8(4) 1_555 1_555 1_555 no
C(11) C(12) C(13) 121.3(4) 1_555 1_555 1_555 yes
C(11) C(12) H(9) 124.8(5) 1_555 1_555 1_555 no
C(13) C(12) H(9) 113.9(4) 1_555 1_555 1_555 no
C(12) C(13) C(14) 122.0(4) 1_555 1_555 1_555 yes
C(12) C(13) C(18) 120.2(4) 1_555 1_555 1_555 yes
C(14) C(13) C(18) 117.8(4) 1_555 1_555 1_555 yes
C(13) C(14) C(15) 121.1(4) 1_555 1_555 1_555 yes
C(13) C(14) H(10) 122.5(5) 1_555 1_555 1_555 no
C(15) C(14) H(10) 115.7(5) 1_555 1_555 1_555 no
C(14) C(15) C(16) 121.0(5) 1_555 1_555 1_555 yes
C(14) C(15) H(11) 121.1(5) 1_555 1_555 1_555 no
C(16) C(15) H(11) 117.6(5) 1_555 1_555 1_555 no
C(15) C(16) C(17) 120.0(5) 1_555 1_555 1_555 yes
C(15) C(16) H(12) 126.7(4) 1_555 1_555 1_555 no
C(17) C(16) H(12) 113.3(4) 1_555 1_555 1_555 no
C(16) C(17) C(18) 119.8(4) 1_555 1_555 1_555 yes
C(16) C(17) C(22) 121.9(4) 1_555 1_555 1_555 yes
C(18) C(17) C(22) 118.3(4) 1_555 1_555 1_555 yes
C(13) C(18) C(17) 120.1(4) 1_555 1_555 1_555 yes
C(13) C(18) C(19) 117.7(4) 1_555 1_555 1_555 yes
C(17) C(18) C(19) 122.2(4) 1_555 1_555 1_555 yes
C(10) C(19) C(18) 121.0(4) 1_555 1_555 1_555 yes
C(10) C(19) C(20) 119.9(4) 1_555 1_555 1_555 yes
C(18) C(19) C(20) 119.1(4) 1_555 1_555 1_555 yes
C(7) C(20) C(19) 118.9(4) 1_555 1_555 1_555 yes
C(7) C(20) C(21) 121.4(4) 1_555 1_555 1_555 yes
C(19) C(20) C(21) 119.7(4) 1_555 1_555 1_555 yes
C(4) C(21) C(20) 118.2(4) 1_555 1_555 1_555 yes
C(4) C(21) C(22) 119.9(4) 1_555 1_555 1_555 yes
C(20) C(21) C(22) 121.9(4) 1_555 1_555 1_555 yes
C(1) C(22) C(17) 121.5(4) 1_555 1_555 1_555 yes
C(1) C(22) C(21) 119.7(4) 1_555 1_555 1_555 yes
C(17) C(22) C(21) 118.8(4) 1_555 1_555 1_555 yes

loop_
_geom_bond_atom_site_label_1
_geom_bond_atom_site_label_2
_geom_bond_distance
_geom_bond_site_symmetry_1
_geom_bond_site_symmetry_2
_geom_bond_publ_flag
C(1) C(2) 1.399(7) 1_555 1_555 yes
C(1) C(22) 1.390(7) 1_555 1_555 yes
C(2) C(3) 1.372(8) 1_555 1_555 yes
C(3) C(4) 1.388(8) 1_555 1_555 yes
C(4) C(5) 1.428(7) 1_555 1_555 yes
C(4) C(21) 1.440(6) 1_555 1_555 yes
C(5) C(6) 1.331(8) 1_555 1_555 yes
C(6) C(7) 1.448(7) 1_555 1_555 yes
C(7) C(8) 1.390(7) 1_555 1_555 yes
C(7) C(20) 1.410(6) 1_555 1_555 yes
C(8) C(9) 1.399(8) 1_555 1_555 yes
C(9) C(10) 1.403(6) 1_555 1_555 yes
C(10) C(11) 1.443(7) 1_555 1_555 yes
C(10) C(19) 1.402(6) 1_555 1_555 yes
C(11) C(12) 1.351(7) 1_555 1_555 yes
C(12) C(13) 1.431(7) 1_555 1_555 yes
C(13) C(14) 1.390(7) 1_555 1_555 yes
C(13) C(18) 1.435(6) 1_555 1_555 yes
C(14) C(15) 1.379(8) 1_555 1_555 yes
C(15) C(16) 1.389(7) 1_555 1_555 yes
C(16) C(17) 1.379(6) 1_555 1_555 yes
C(17) C(18) 1.408(6) 1_555 1_555 yes
C(17) C(22) 1.484(6) 1_555 1_555 yes
C(18) C(19) 1.424(6) 1_555 1_555 yes
C(19) C(20) 1.439(6) 1_555 1_555 yes
C(20) C(21) 1.413(6) 1_555 1_555 yes
C(21) C(22) 1.414(6) 1_555 1_555 yes
